data_7703963
loop_
_publ_author_name
'Ding, Qing-Rong'
'Xu, Gui-Lan'
'Zhang, Jian'
'Zhang, Lei'

_publ_section_title
;
 Synergistic ligand effect for the construction of titanium-oxo clusters
 with planar chirality and high solution stability.
;
_journal_issue 13
_journal_name_full 'Dalton transactions (Cambridge, England : 2003)'
_journal_page_first 4030
_journal_page_last 4033
_journal_paper_doi 10.1039/d0dt00197j
_journal_volume 49
_journal_year 2020
_chemical_formula_moiety 'C62 H110 N6 O30 Ti9'
_chemical_formula_sum 'C62 H110 N6 O30 Ti9'
_chemical_formula_weight 1850.65
_space_group_crystal_system orthorhombic
_space_group_IT_number 19
_space_group_name_Hall 'P 2ac 2ab'
_space_group_name_H-M_alt 'P 21 21 21'
_atom_sites_solution_hydrogens geom
_atom_sites_solution_primary direct
_audit_creation_date 2020-02-20
_audit_creation_method
;
Olex2 1.2
(compiled 2017.08.10 svn.r3458 for OlexSys, GUI svn.r5381)
;
_audit_update_record
;
2020-02-21 deposited with the CCDC.	2020-02-25 downloaded from the CCDC.
;
_cell_angle_alpha 90
_cell_angle_beta 90
_cell_angle_gamma 90
_cell_formula_units_Z 4
_cell_length_a 13.6676(2)
_cell_length_b 25.0164(4)
_cell_length_c 25.7877(3)
_cell_measurement_reflns_used 36997
_cell_measurement_temperature 293(2)
_cell_measurement_theta_max 32.9010
_cell_measurement_theta_min 2.1880
_cell_volume 8817.2(2)
_computing_cell_refinement 'Bruker FRAMBO'
_computing_data_collection 'Bruker FRAMBO'
_computing_data_reduction 'Bruker SAINT'
_computing_molecular_graphics 'Olex2 (Dolomanov et al., 2009)'
_computing_publication_material 'Olex2 (Dolomanov et al., 2009)'
_computing_structure_refinement 'ShelXL (Sheldrick, 2015)'
_computing_structure_solution 'SIR2004 (Burla et al., 2007)'
_diffrn_ambient_temperature 293(2)
_diffrn_detector_area_resol_mean 16.2083
_diffrn_measured_fraction_theta_full 0.996
_diffrn_measured_fraction_theta_max 0.996
_diffrn_measurement_device_type 'SuperNova, Dual, Cu at zero, Atlas'
_diffrn_measurement_method 'phi and omega scans'
_diffrn_radiation_monochromator graphite
_diffrn_radiation_type MoK\a
_diffrn_radiation_wavelength 0.71073
_diffrn_reflns_av_R_equivalents 0.0521
_diffrn_reflns_av_unetI/netI 0.0422
_diffrn_reflns_Laue_measured_fraction_full 0.996
_diffrn_reflns_Laue_measured_fraction_max 0.996
_diffrn_reflns_limit_h_max 16
_diffrn_reflns_limit_h_min -16
_diffrn_reflns_limit_k_max 29
_diffrn_reflns_limit_k_min -29
_diffrn_reflns_limit_l_max 29
_diffrn_reflns_limit_l_min -30
_diffrn_reflns_number 52627
_diffrn_reflns_point_group_measured_fraction_full 0.988
_diffrn_reflns_point_group_measured_fraction_max 0.988
_diffrn_reflns_theta_full 24.994
_diffrn_reflns_theta_max 24.994
_diffrn_reflns_theta_min 2.319
_diffrn_source 'fine-focus sealed X-ray tube'
_exptl_absorpt_coefficient_mu 0.844
_exptl_absorpt_correction_T_max 1.00000
_exptl_absorpt_correction_T_min 0.32142
_exptl_absorpt_correction_type multi-scan
_exptl_absorpt_process_details
;
CrysAlisPro 1.171.39.46c (Rigaku Oxford Diffraction, 2018)
Empirical absorption correction using spherical harmonics,
 implemented in SCALE3 ABSPACK scaling algorithm.
;
_exptl_crystal_colour yellow
_exptl_crystal_density_diffrn 1.394
_exptl_crystal_description block
_exptl_crystal_F_000 3848
_exptl_crystal_size_max 0.4
_exptl_crystal_size_mid 0.3
_exptl_crystal_size_min 0.2
_refine_diff_density_max 1.305
_refine_diff_density_min -0.980
_refine_diff_density_rms 0.072
_refine_ls_abs_structure_details
;
 Flack x determined using 5374 quotients [(I+)-(I-)]/[(I+)+(I-)]
 (Parsons, Flack and Wagner, Acta Cryst. B69 (2013) 249-259).
;
_refine_ls_abs_structure_Flack 0.093(9)
_refine_ls_extinction_method none
_refine_ls_goodness_of_fit_ref 1.029
_refine_ls_hydrogen_treatment constr
_refine_ls_matrix_type full
_refine_ls_number_parameters 928
_refine_ls_number_reflns 15338
_refine_ls_number_restraints 731
_refine_ls_restrained_S_all 1.086
_refine_ls_R_factor_all 0.0561
_refine_ls_R_factor_gt 0.0486
_refine_ls_shift/su_max 0.001
_refine_ls_shift/su_mean 0.000
_refine_ls_structure_factor_coef Fsqd
_refine_ls_weighting_details 'w=1/[\s^2^(Fo^2^)+(0.0790P)^2^+4.9280P] where P=(Fo^2^+2Fc^2^)/3'
_refine_ls_weighting_scheme calc
_refine_ls_wR_factor_gt 0.1283
_refine_ls_wR_factor_ref 0.1333
_reflns_Friedel_coverage 0.814
_reflns_Friedel_fraction_full 0.978
_reflns_Friedel_fraction_max 0.978
_reflns_number_gt 13626
_reflns_number_total 15338
_reflns_threshold_expression 'I > 2\s(I)'
_cod_data_source_file d0dt00197j2.cif
_cod_data_source_block PTC-68R
_cod_depositor_comments
;
The following automatic conversions were performed:

data item '_exptl_absorpt_correction_type' value 'multi-scan ' was
changed to 'multi-scan' in accordance with the
/home/data/users/saulius/crontab/automatic-downloads/current/RSC/lib/dictionaries/cif_core.dic
dictionary named 'cif_core.dic' version 2.4.2 last updated on
2011-04-26.

Automatic conversion script
Id: cif_fix_values 7556 2019-12-06 15:28:31Z antanas 
;
_cod_database_code 7703963
_shelx_shelxl_version_number 2018/1
_shelx_space_group_comment
;
The symmetry employed for this shelxl refinement is uniquely defined
by the following loop, which should always be used as a source of
symmetry information in preference to the above space-group names.
They are only intended as comments.
;
_oxdiff_exptl_absorpt_empirical_full_min 0.220
_oxdiff_exptl_absorpt_empirical_full_max 4.101
_oxdiff_exptl_absorpt_empirical_details
;
Empirical correction (ABSPACK) includes:
- Absorption correction using spherical harmonics
- Frame scaling
- Detector area scaling
;
_olex2_refinement_description
;
1. Fixed Uiso
 At 1.2 times of:
  All C(H) groups
 At 1.5 times of:
  All C(H,H,H) groups
2. Restrained distances
 C2-C6
 1.5 with sigma of 0.01
 H16B-H30
 2.45 with sigma of 0.01
 C30-C33
 1.5 with sigma of 0.01
3. Rigid bond restraints
 C1, C31
 with sigma for 1-2 distances of 0.01 and sigma for 1-3 distances of 0.02
 O26, C31
 with sigma for 1-2 distances of 0.0008 and sigma for 1-3 distances of 0.0004
4. Uiso/Uaniso restraints and constraints
C31 \\sim O26 \\sim C20 \\sim C1: within 3.8A with sigma of 0.01 and sigma for
terminal atoms of 0.02
C62 \\sim C61 \\sim C60 \\sim C59 \\sim C58 \\sim C57 \\sim C56 \\sim C55 \\sim
C54 \\sim C53 \\sim C52 \\sim C51 \\sim C50 \\sim C49 \\sim C48 \\sim C47 \\sim
C46 \\sim C45 \\sim C44 \\sim C43 \\sim C42 \\sim C41 \\sim C40 \\sim C39 \\sim
C38 \\sim C37 \\sim C36 \\sim C35 \\sim C34 \\sim C33 \\sim C32 \\sim C31 \\sim
C30 \\sim C29 \\sim C28 \\sim C27 \\sim C26 \\sim C25 \\sim C24 \\sim C23 \\sim
C22 \\sim C21 \\sim C20 \\sim C19 \\sim C18 \\sim C17 \\sim C16 \\sim C15 \\sim
C14 \\sim C13 \\sim C12 \\sim C11 \\sim C10 \\sim C9 \\sim C8 \\sim C7 \\sim C6
\\sim C5 \\sim C4 \\sim C3 \\sim C2 \\sim C1: within 3.8A with sigma of 0.005
and sigma for terminal atoms of 0.01
Uanis(C1) \\sim Ueq: with sigma of 0.01 and sigma for terminal atoms of 0.02
Uanis(O5) = Uanis(C6) = Uanis(C2) = Uanis(C3)
Uanis(C31) = Uanis(C20) = Uanis(C1)
Uanis(C30) = Uanis(C16)
5.a Ternary CH refined with riding coordinates:
 C41(H41), C34(H34), C31(H31), C30(H30), C28(H28), C27(H27), C26(H26),
 C25(H25), C23(H23), C12(H12), C6(H6), C5(H5)
5.b Me refined with riding coordinates:
 C48(H48A,H48B,H48C), C46(H46A,H46B,H46C), C43(H43A,H43B,H43C), C42(H42A,H42B,
 H42C), C40(H40A,H40B,H40C), C39(H39A,H39B,H39C), C37(H37A,H37B,H37C), C33(H33A,
 H33B,H33C), C32(H32A,H32B,H32C), C29(H29A,H29B,H29C), C24(H24A,H24B,H24C),
 C22(H22A,H22B,H22C), C21(H21A,H21B,H21C), C20(H20A,H20B,H20C), C19(H19A,H19B,
 H19C), C18(H18A,H18B,H18C), C17(H17A,H17B,H17C), C16(H16A,H16B,H16C), C15(H15A,
 H15B,H15C), C14(H14A,H14B,H14C), C13(H13A,H13B,H13C), C11(H11A,H11B,H11C),
 C10(H10A,H10B,H10C), C9(H9A,H9B,H9C), C8(H8A,H8B,H8C), C7(H7A,H7B,H7C), C4(H4A,
 H4B,H4C), C3(H3A,H3B,H3C), C2(H2A,H2B,H2C), C1(H1A,H1B,H1C)
5.c Aromatic/amide H refined with riding coordinates:
 C62(H62), C59(H59), C58(H58), C57(H57), C49(H49), C47(H47), C44(H44), C36(H36)
;
_olex2_submission_special_instructions 'No special instructions were received'

loop_
_space_group_symop_operation_xyz
'x, y, z'
'-x+1/2, -y, z+1/2'
'-x, y+1/2, -z+1/2'
'x+1/2, -y+1/2, -z'

loop_
_atom_site_label
_atom_site_type_symbol
_atom_site_fract_x
_atom_site_fract_y
_atom_site_fract_z
_atom_site_U_iso_or_equiv
_atom_site_adp_type
_atom_site_occupancy
_atom_site_site_symmetry_order
_atom_site_calc_flag
_atom_site_refinement_flags_posn
_atom_site_refinement_flags_adp
_atom_site_refinement_flags_occupancy
_atom_site_disorder_assembly
_atom_site_disorder_group
Ti9 Ti 0.62365(8) 0.64637(4) 0.35900(4) 0.0282(2) Uani 1 1 d . . . . .
Ti8 Ti 0.67959(8) 0.64578(4) 0.14678(4) 0.0293(2) Uani 1 1 d . . . . .
Ti7 Ti 0.44264(8) 0.60077(4) 0.19048(4) 0.0333(3) Uani 1 1 d . . . . .
Ti6 Ti 0.65406(8) 0.59377(4) 0.25284(3) 0.0272(2) Uani 1 1 d . . . . .
Ti5 Ti 0.90403(9) 0.70683(4) 0.10522(4) 0.0370(3) Uani 1 1 d . . . . .
Ti4 Ti 0.39034(9) 0.69540(4) 0.40233(4) 0.0354(3) Uani 1 1 d . . . . .
Ti3 Ti 0.86204(8) 0.60911(4) 0.31698(4) 0.0336(2) Uani 1 1 d . . . . .
Ti2 Ti 0.42056(8) 0.60584(4) 0.32042(4) 0.0317(2) Uani 1 1 d . . . . .
Ti1 Ti 0.88835(8) 0.61622(4) 0.18755(4) 0.0349(3) Uani 1 1 d . . . . .
O30 O 0.3471(4) 0.65812(18) 0.45826(16) 0.0458(11) Uani 1 1 d . . . . .
O29 O 0.8527(3) 0.66752(19) 0.36605(17) 0.0460(11) Uani 1 1 d . . . . .
O28 O 0.9519(4) 0.67064(19) 0.05007(17) 0.0508(12) Uani 1 1 d . . . . .
O27 O 0.3403(4) 0.5693(2) 0.15912(18) 0.0518(12) Uani 1 1 d . . . . .
O26 O 0.3195(4) 0.7557(2) 0.4124(2) 0.0595(13) Uani 1 1 d . U . . .
O25 O 0.9588(4) 0.57987(19) 0.35474(17) 0.0470(11) Uani 1 1 d . . . . .
O24 O 0.9850(3) 0.66772(19) 0.15965(17) 0.0475(12) Uani 1 1 d . . . . .
O23 O 0.6600(3) 0.59531(17) 0.40329(15) 0.0401(10) Uani 1 1 d . . . . .
O22 O 0.4484(3) 0.65400(19) 0.13537(16) 0.0447(11) Uani 1 1 d . . . . .
O21 O 0.4840(3) 0.64093(16) 0.37777(14) 0.0322(9) Uani 1 1 d . . . . .
O20 O 0.3132(3) 0.64996(18) 0.34984(16) 0.0411(10) Uani 1 1 d . . . . .
O19 O 0.5870(3) 0.70971(15) 0.31106(15) 0.0340(9) Uani 1 1 d . . . . .
O18 O 0.8191(3) 0.64878(16) 0.13054(14) 0.0346(9) Uani 1 1 d . . . . .
O17 O 0.8176(3) 0.53334(17) 0.30623(18) 0.0421(10) Uani 1 1 d . . . . .
O16 O 0.6991(3) 0.71255(16) 0.19247(15) 0.0350(9) Uani 1 1 d . . . . .
O15 O 0.6537(4) 0.59232(16) 0.10358(15) 0.0423(11) Uani 1 1 d . . . . .
O14 O 0.3947(3) 0.62259(17) 0.25197(15) 0.0386(10) Uani 1 1 d . . . . .
O13 O 0.9690(4) 0.76936(18) 0.09626(19) 0.0498(12) Uani 1 1 d . . . . .
O12 O 0.4327(4) 0.73456(19) 0.33053(18) 0.0486(12) Uani 1 1 d . . . . .
O11 O 0.3838(4) 0.53984(18) 0.33516(19) 0.0514(12) Uani 1 1 d . . . . .
O10 O 0.5785(3) 0.62484(15) 0.20082(13) 0.0315(9) Uani 1 1 d . . . . .
O9 O 0.4955(4) 0.52736(16) 0.20084(17) 0.0413(10) Uani 1 1 d . . . . .
O8 O 0.8476(4) 0.7466(2) 0.17468(18) 0.0536(13) Uani 1 1 d . . . . .
O7 O 0.9164(3) 0.62949(18) 0.25682(16) 0.0437(11) Uani 1 1 d . . . . .
O6 O 0.5086(4) 0.72554(19) 0.43348(18) 0.0473(12) Uani 1 1 d . . . . .
O5 O 0.9385(6) 0.5541(3) 0.1706(3) 0.0962(14) Uani 1 1 d . . . . .
O4 O 0.5574(3) 0.59661(15) 0.30541(14) 0.0324(9) Uani 1 1 d . . . . .
O3 O 0.7825(4) 0.7298(2) 0.07205(18) 0.0498(12) Uani 1 1 d . . . . .
O2 O 0.7261(3) 0.62881(15) 0.30463(14) 0.0316(9) Uani 1 1 d . . . . .
O1 O 0.7535(3) 0.60103(15) 0.20234(15) 0.0336(9) Uani 1 1 d . . . . .
N6 N 0.5325(4) 0.6766(2) 0.11983(18) 0.0365(12) Uani 1 1 d . . . . .
N5 N 0.7335(4) 0.52509(19) 0.27993(19) 0.0352(12) Uani 1 1 d . . . . .
N4 N 0.5825(4) 0.52258(19) 0.22614(18) 0.0355(12) Uani 1 1 d . . . . .
N3 N 0.7644(4) 0.6862(2) 0.38234(19) 0.0377(12) Uani 1 1 d . . . . .
C62 C 0.4135(6) 0.7674(3) 0.2264(3) 0.0493(12) Uani 1 1 d . U . . .
H62 H 0.359573 0.749541 0.239932 0.059 Uiso 1 1 calc R . . . .
C61 C 0.6150(6) 0.4755(2) 0.2389(3) 0.0433(14) Uani 1 1 d . U . . .
C60 C 0.5269(6) 0.7070(3) 0.0791(2) 0.0462(13) Uani 1 1 d . U . . .
N2 N 0.6951(4) 0.7086(2) 0.08485(19) 0.0386(12) Uani 1 1 d . . . . .
C59 C 0.6739(6) 0.8318(3) 0.3091(2) 0.0487(11) Uani 1 1 d . U . . .
H59 H 0.615081 0.845973 0.320969 0.058 Uiso 1 1 calc R . . . .
C58 C 0.5722(6) 0.8216(3) 0.1865(2) 0.0476(10) Uani 1 1 d . U . . .
H58 H 0.625324 0.839889 0.172721 0.057 Uiso 1 1 calc R . . . .
C57 C 0.7604(6) 0.8416(3) 0.3366(3) 0.0535(12) Uani 1 1 d . U . . .
H57 H 0.759111 0.862093 0.366723 0.064 Uiso 1 1 calc R . . . .
C56 C 0.7040(6) 0.4775(3) 0.2685(3) 0.0464(15) Uani 1 1 d . U . . .
C55 C 0.5024(6) 0.7669(3) 0.2536(2) 0.0432(10) Uani 1 1 d . U . . .
C54 C 0.5825(6) 0.7947(3) 0.2343(2) 0.0439(10) Uani 1 1 d . U . . .
C53 C 0.7659(6) 0.7207(3) 0.4205(3) 0.0451(13) Uani 1 1 d . U . . .
C52 C 0.6753(6) 0.8012(3) 0.2641(2) 0.0450(10) Uani 1 1 d . U . . .
N1 N 0.5988(4) 0.7096(2) 0.41901(18) 0.0394(12) Uani 1 1 d . . . . .
C51 C 0.6196(5) 0.7291(3) 0.0620(2) 0.0436(14) Uani 1 1 d . U . . .
C50 C 0.6711(6) 0.7368(3) 0.4384(2) 0.0451(15) Uani 1 1 d . U . . .
C49 C 0.4859(6) 0.8211(3) 0.1602(3) 0.0529(12) Uani 1 1 d . U . . .
H49 H 0.481142 0.839164 0.128818 0.063 Uiso 1 1 calc R . . . .
C48 C 0.5637(6) 0.4252(3) 0.2234(3) 0.0579(18) Uani 1 1 d . U . . .
H48A H 0.599097 0.394964 0.236539 0.087 Uiso 1 1 calc R . . . .
H48B H 0.498669 0.425221 0.237543 0.087 Uiso 1 1 calc R . . . .
H48C H 0.560286 0.423179 0.186306 0.087 Uiso 1 1 calc R . . . .
C47 C 0.4048(6) 0.7942(3) 0.1796(3) 0.0534(12) Uani 1 1 d . U . . .
H47 H 0.345942 0.794108 0.161460 0.064 Uiso 1 1 calc R . . . .
C46 C 0.4307(6) 0.7181(3) 0.0528(3) 0.0605(18) Uani 1 1 d . U . . .
H46A H 0.441249 0.741261 0.023660 0.091 Uiso 1 1 calc R . . . .
H46B H 0.402380 0.685143 0.041196 0.091 Uiso 1 1 calc R . . . .
H46C H 0.387095 0.735153 0.076921 0.091 Uiso 1 1 calc R . . . .
C45 C 0.7643(6) 0.7797(3) 0.2474(3) 0.0451(11) Uani 1 1 d . U . . .
C44 C 0.8452(6) 0.8212(3) 0.3193(3) 0.0563(12) Uani 1 1 d . U . . .
H44 H 0.902780 0.827733 0.337477 0.068 Uiso 1 1 calc R . . . .
C43 C 0.1812(6) 0.6113(4) 0.3003(3) 0.072(2) Uani 1 1 d . U . . .
H43A H 0.116779 0.618185 0.287116 0.108 Uiso 1 1 calc R . . . .
H43B H 0.224778 0.603930 0.272018 0.108 Uiso 1 1 calc R . . . .
H43C H 0.179141 0.580935 0.323135 0.108 Uiso 1 1 calc R . . . .
C42 C 0.6558(7) 0.7811(3) 0.4765(3) 0.065(2) Uani 1 1 d . U . . .
H42A H 0.717972 0.796051 0.486059 0.098 Uiso 1 1 calc R . . . .
H42B H 0.615770 0.808333 0.461169 0.098 Uiso 1 1 calc R . . . .
H42C H 0.623968 0.767265 0.506880 0.098 Uiso 1 1 calc R . . . .
C41 C 0.3619(8) 0.6052(4) 0.4769(3) 0.075(2) Uani 1 1 d . U . . .
H41 H 0.403145 0.586011 0.451960 0.090 Uiso 1 1 calc R . . . .
C40 C 0.7593(7) 0.4278(3) 0.2847(4) 0.067(2) Uani 1 1 d . U . . .
H40A H 0.725236 0.396707 0.272469 0.100 Uiso 1 1 calc R . . . .
H40B H 0.823841 0.428625 0.270090 0.100 Uiso 1 1 calc R . . . .
H40C H 0.763791 0.426583 0.321846 0.100 Uiso 1 1 calc R . . . .
C39 C 0.6300(7) 0.7720(3) 0.0222(3) 0.071(2) Uani 1 1 d . U . . .
H39A H 0.566412 0.782102 0.009709 0.107 Uiso 1 1 calc R . . . .
H39B H 0.661409 0.802536 0.037416 0.107 Uiso 1 1 calc R . . . .
H39C H 0.668767 0.759050 -0.006182 0.107 Uiso 1 1 calc R . . . .
C38 C 0.5084(6) 0.7351(3) 0.3027(2) 0.0426(11) Uani 1 1 d . U . . .
C37 C 0.8594(6) 0.7405(3) 0.4433(3) 0.0630(19) Uani 1 1 d . U . . .
H37A H 0.845271 0.765345 0.470707 0.095 Uiso 1 1 calc R . . . .
H37B H 0.895941 0.710943 0.456951 0.095 Uiso 1 1 calc R . . . .
H37C H 0.897067 0.758104 0.416924 0.095 Uiso 1 1 calc R . . . .
C36 C 0.8477(6) 0.7906(3) 0.2748(3) 0.0527(12) Uani 1 1 d . U . . .
H36 H 0.907251 0.777124 0.263191 0.063 Uiso 1 1 calc R . . . .
C35 C 0.7702(6) 0.7440(3) 0.2007(2) 0.0449(11) Uani 1 1 d . U . . .
C34 C 0.9273(8) 0.6206(4) 0.0272(4) 0.079(3) Uani 1 1 d . U . . .
H34 H 0.887134 0.601750 0.052795 0.095 Uiso 1 1 calc R . . . .
C33 C 0.9677(12) 0.5818(5) 0.4488(3) 0.126(4) Uani 1 1 d D U . . .
H33A H 0.974022 0.557452 0.477375 0.188 Uiso 1 1 calc R . . . .
H33B H 1.021712 0.606332 0.448944 0.188 Uiso 1 1 calc R . . . .
H33C H 0.907527 0.601345 0.452066 0.188 Uiso 1 1 calc R . . . .
C32 C 1.1519(7) 0.6797(5) 0.1302(4) 0.083(3) Uani 1 1 d . U . . .
H32A H 1.217914 0.683866 0.142229 0.125 Uiso 1 1 calc R . . . .
H32B H 1.147380 0.648267 0.108981 0.125 Uiso 1 1 calc R . . . .
H32C H 1.133293 0.710444 0.110302 0.125 Uiso 1 1 calc R . . . .
C31 C 0.3086(12) 0.8089(5) 0.3957(7) 0.137(2) Uani 1 1 d . U . . .
H31 H 0.319611 0.808465 0.358111 0.165 Uiso 1 1 calc R . . . .
C30 C 0.9673(13) 0.5528(5) 0.4017(4) 0.138(3) Uani 1 1 d D U . . .
H30 H 0.901775 0.537067 0.403682 0.166 Uiso 1 1 calc DR . . . .
C29 C 0.3052(12) 0.5630(5) 0.0688(4) 0.131(4) Uani 1 1 d . U . . .
H29A H 0.273433 0.540055 0.044164 0.197 Uiso 1 1 calc R . . . .
H29B H 0.274372 0.597467 0.068525 0.197 Uiso 1 1 calc R . . . .
H29C H 0.372957 0.566737 0.059761 0.197 Uiso 1 1 calc R . . . .
C28 C 1.0844(6) 0.6741(4) 0.1761(3) 0.063(2) Uani 1 1 d . U . . .
H28 H 1.103465 0.641976 0.195396 0.075 Uiso 1 1 calc R . . . .
C27 C 0.2973(13) 0.5400(5) 0.1200(4) 0.130(4) Uani 1 1 d . U . . .
H27 H 0.228268 0.547413 0.127223 0.156 Uiso 1 1 calc R . . . .
C26 C 0.9760(9) 0.8226(4) 0.1101(5) 0.099(3) Uani 1 1 d . U . . .
H26 H 0.965745 0.823312 0.147753 0.119 Uiso 1 1 calc R . . . .
C25 C 0.6248(8) 0.5521(4) 0.4323(3) 0.074(2) Uani 1 1 d . U . . .
H25 H 0.554605 0.558140 0.437255 0.089 Uiso 1 1 calc R . . . .
C24 C 1.0930(7) 0.7220(4) 0.2124(4) 0.085(3) Uani 1 1 d . U . . .
H24A H 1.159799 0.725957 0.223198 0.128 Uiso 1 1 calc R . . . .
H24B H 1.072369 0.753719 0.194510 0.128 Uiso 1 1 calc R . . . .
H24C H 1.052247 0.716444 0.242200 0.128 Uiso 1 1 calc R . . . .
C23 C 0.3669(10) 0.4848(3) 0.3324(4) 0.094(3) Uani 1 1 d . U . . .
H23 H 0.430741 0.470137 0.322618 0.113 Uiso 1 1 calc R . . . .
C22 C 0.6688(9) 0.5513(5) 0.4841(4) 0.101(3) Uani 1 1 d . U . . .
H22A H 0.643658 0.521390 0.503318 0.152 Uiso 1 1 calc R . . . .
H22B H 0.738542 0.548117 0.481082 0.152 Uiso 1 1 calc R . . . .
H22C H 0.652946 0.583835 0.501984 0.152 Uiso 1 1 calc R . . . .
C21 C 0.3474(11) 0.4604(4) 0.3804(4) 0.108(3) Uani 1 1 d . U . . .
H21A H 0.336640 0.422846 0.375317 0.162 Uiso 1 1 calc R . . . .
H21B H 0.402193 0.465503 0.403176 0.162 Uiso 1 1 calc R . . . .
H21C H 0.290102 0.476200 0.395526 0.162 Uiso 1 1 calc R . . . .
C20 C 0.3875(12) 0.8422(4) 0.4179(6) 0.137(2) Uani 1 1 d . U . . .
H20A H 0.449698 0.825961 0.410912 0.206 Uiso 1 1 calc R . . . .
H20B H 0.385502 0.877186 0.402629 0.206 Uiso 1 1 calc R . . . .
H20C H 0.378428 0.845165 0.454750 0.206 Uiso 1 1 calc R . . . .
C19 C 1.0727(10) 0.8447(4) 0.1023(6) 0.123(4) Uani 1 1 d . U . . .
H19A H 1.073119 0.881546 0.112599 0.185 Uiso 1 1 calc R . . . .
H19B H 1.119128 0.825126 0.122861 0.185 Uiso 1 1 calc R . . . .
H19C H 1.090048 0.841928 0.066360 0.185 Uiso 1 1 calc R . . . .
C18 C 0.6547(12) 0.4995(4) 0.0926(5) 0.123(4) Uani 1 1 d . U . . .
H18A H 0.662183 0.472307 0.066624 0.184 Uiso 1 1 calc R . . . .
H18B H 0.704455 0.495353 0.118527 0.184 Uiso 1 1 calc R . . . .
H18C H 0.591367 0.496280 0.108410 0.184 Uiso 1 1 calc R . . . .
C17 C 0.8609(10) 0.6323(5) -0.0178(4) 0.110(3) Uani 1 1 d . U . . .
H17A H 0.842638 0.599415 -0.034329 0.165 Uiso 1 1 calc R . . . .
H17B H 0.803310 0.650301 -0.005618 0.165 Uiso 1 1 calc R . . . .
H17C H 0.894453 0.654719 -0.042275 0.165 Uiso 1 1 calc R . . . .
C16 C 1.0317(12) 0.4982(5) 0.3906(4) 0.138(3) Uani 1 1 d . U . . .
H16A H 1.039016 0.478479 0.422364 0.207 Uiso 1 1 calc R . . . .
H16B H 0.998492 0.476437 0.365528 0.207 Uiso 1 1 calc DR . . . .
H16C H 1.095104 0.507828 0.377628 0.207 Uiso 1 1 calc R . . . .
C15 C 0.1491(7) 0.6791(5) 0.3681(4) 0.089(3) Uani 1 1 d . U . . .
H15A H 0.086108 0.684497 0.352507 0.133 Uiso 1 1 calc R . . . .
H15B H 0.143510 0.653749 0.395869 0.133 Uiso 1 1 calc R . . . .
H15C H 0.172845 0.712507 0.381558 0.133 Uiso 1 1 calc R . . . .
C14 C 0.2658(10) 0.5772(5) 0.4803(5) 0.113(3) Uani 1 1 d . U . . .
H14A H 0.275614 0.541450 0.492836 0.170 Uiso 1 1 calc R . . . .
H14B H 0.223592 0.596172 0.503670 0.170 Uiso 1 1 calc R . . . .
H14C H 0.236177 0.575880 0.446542 0.170 Uiso 1 1 calc R . . . .
C13 C 0.4142(11) 0.6083(5) 0.5262(4) 0.118(4) Uani 1 1 d . U . . .
H13A H 0.424778 0.572831 0.539413 0.177 Uiso 1 1 calc R . . . .
H13B H 0.476030 0.625611 0.521078 0.177 Uiso 1 1 calc R . . . .
H13C H 0.375961 0.628338 0.550669 0.177 Uiso 1 1 calc R . . . .
C12 C 0.2169(6) 0.6591(4) 0.3295(4) 0.074(2) Uani 1 1 d . U . . .
H12 H 0.223804 0.687633 0.303784 0.089 Uiso 1 1 calc R . . . .
C11 C 0.6344(9) 0.5021(4) 0.4019(4) 0.096(3) Uani 1 1 d . U . . .
H11A H 0.610157 0.472630 0.421997 0.145 Uiso 1 1 calc R . . . .
H11B H 0.597140 0.505189 0.370515 0.145 Uiso 1 1 calc R . . . .
H11C H 0.701952 0.496214 0.393622 0.145 Uiso 1 1 calc R . . . .
C10 C 1.0125(10) 0.5878(5) 0.0189(5) 0.113(3) Uani 1 1 d . U . . .
H10A H 0.993203 0.554511 0.003514 0.169 Uiso 1 1 calc R . . . .
H10B H 1.057153 0.605993 -0.003740 0.169 Uiso 1 1 calc R . . . .
H10C H 1.043961 0.581027 0.051579 0.169 Uiso 1 1 calc R . . . .
C9 C 0.3032(10) 0.4706(4) 0.2879(4) 0.106(3) Uani 1 1 d . U . . .
H9A H 0.293197 0.432650 0.287273 0.159 Uiso 1 1 calc R . . . .
H9B H 0.241278 0.488362 0.291460 0.159 Uiso 1 1 calc R . . . .
H9C H 0.333945 0.481708 0.256220 0.159 Uiso 1 1 calc R . . . .
C8 C 0.6129(12) 0.5640(5) 0.0196(4) 0.123(4) Uani 1 1 d . U . . .
H8A H 0.620729 0.534768 -0.004218 0.184 Uiso 1 1 calc R . . . .
H8B H 0.544498 0.569530 0.026213 0.184 Uiso 1 1 calc R . . . .
H8C H 0.640447 0.595802 0.004766 0.184 Uiso 1 1 calc R . . . .
C7 C 0.2979(13) 0.4850(4) 0.1270(5) 0.139(4) Uani 1 1 d . U . . .
H7A H 0.266641 0.468085 0.098013 0.208 Uiso 1 1 calc R . . . .
H7B H 0.364271 0.472703 0.129605 0.208 Uiso 1 1 calc R . . . .
H7C H 0.263322 0.476259 0.158260 0.208 Uiso 1 1 calc R . . . .
C6 C 0.9642(10) 0.5018(4) 0.1815(4) 0.0962(14) Uani 1 1 d D U . . .
H6 H 0.905320 0.492597 0.201284 0.115 Uiso 1 1 calc R . . . .
C5 C 0.6636(12) 0.5514(4) 0.0689(4) 0.104(3) Uani 1 1 d . U . . .
H5 H 0.732977 0.553065 0.059306 0.125 Uiso 1 1 calc R . . . .
C4 C 0.8949(11) 0.8532(4) 0.0884(6) 0.125(4) Uani 1 1 d . U . . .
H4A H 0.900938 0.890029 0.098378 0.187 Uiso 1 1 calc R . . . .
H4B H 0.896152 0.850550 0.051235 0.187 Uiso 1 1 calc R . . . .
H4C H 0.834111 0.839179 0.101162 0.187 Uiso 1 1 calc R . . . .
C3 C 1.0315(9) 0.4954(4) 0.2223(4) 0.0962(14) Uani 1 1 d . U . . .
H3A H 1.045026 0.458113 0.227189 0.144 Uiso 1 1 calc R . . . .
H3B H 1.091062 0.513890 0.214054 0.144 Uiso 1 1 calc R . . . .
H3C H 1.004313 0.509966 0.253642 0.144 Uiso 1 1 calc R . . . .
C2 C 0.9500(9) 0.4645(4) 0.1406(4) 0.0962(14) Uani 1 1 d D U . . .
H2A H 0.969815 0.429550 0.151916 0.144 Uiso 1 1 calc R . . . .
H2B H 0.882082 0.463736 0.131091 0.144 Uiso 1 1 calc R . . . .
H2C H 0.988486 0.474897 0.111142 0.144 Uiso 1 1 calc R . . . .
C1 C 0.2134(11) 0.8275(4) 0.4028(7) 0.137(2) Uani 1 1 d . U . . .
H1A H 0.208929 0.863813 0.390921 0.206 Uiso 1 1 calc R . . . .
H1B H 0.168750 0.805624 0.383460 0.206 Uiso 1 1 calc R . . . .
H1C H 0.196960 0.825989 0.438974 0.206 Uiso 1 1 calc R . . . .

loop_
_atom_site_aniso_label
_atom_site_aniso_U_11
_atom_site_aniso_U_22
_atom_site_aniso_U_33
_atom_site_aniso_U_23
_atom_site_aniso_U_13
_atom_site_aniso_U_12
Ti9 0.0328(6) 0.0287(5) 0.0232(4) 0.0004(4) -0.0017(4) -0.0014(4)
Ti8 0.0379(6) 0.0273(5) 0.0227(4) 0.0001(4) -0.0002(4) -0.0015(4)
Ti7 0.0344(6) 0.0382(6) 0.0274(5) -0.0028(4) -0.0029(5) -0.0044(5)
Ti6 0.0315(6) 0.0262(5) 0.0238(4) 0.0003(4) 0.0001(4) -0.0020(4)
Ti5 0.0418(7) 0.0381(6) 0.0310(5) 0.0043(4) 0.0068(5) -0.0050(5)
Ti4 0.0387(6) 0.0371(6) 0.0304(5) -0.0030(4) 0.0055(5) 0.0030(5)
Ti3 0.0304(6) 0.0393(6) 0.0311(5) 0.0041(4) -0.0011(5) -0.0008(5)
Ti2 0.0324(6) 0.0346(6) 0.0280(5) -0.0025(4) 0.0018(5) -0.0044(4)
Ti1 0.0348(6) 0.0375(6) 0.0323(5) 0.0060(4) 0.0055(5) 0.0035(5)
O30 0.053(3) 0.049(3) 0.035(2) 0.0011(19) 0.011(2) 0.003(2)
O29 0.034(3) 0.056(3) 0.048(2) -0.013(2) -0.006(2) -0.001(2)
O28 0.054(3) 0.055(3) 0.043(2) -0.005(2) 0.018(2) -0.011(2)
O27 0.047(3) 0.057(3) 0.052(3) 0.000(2) -0.019(2) -0.015(2)
O26 0.062(3) 0.053(2) 0.063(3) -0.008(2) 0.017(3) 0.015(3)
O25 0.041(3) 0.054(3) 0.046(2) 0.006(2) -0.006(2) 0.005(2)
O24 0.039(3) 0.057(3) 0.046(2) 0.013(2) -0.001(2) -0.011(2)
O23 0.050(3) 0.039(2) 0.0304(19) 0.0101(18) -0.006(2) 0.001(2)
O22 0.040(3) 0.056(3) 0.039(2) 0.013(2) -0.010(2) -0.007(2)
O21 0.033(2) 0.037(2) 0.0261(18) -0.0006(16) 0.0013(17) -0.0035(18)
O20 0.033(2) 0.051(3) 0.040(2) -0.004(2) 0.000(2) 0.004(2)
O19 0.037(2) 0.030(2) 0.036(2) 0.0049(16) 0.0004(19) 0.0029(18)
O18 0.039(2) 0.034(2) 0.0305(19) 0.0048(17) 0.0068(18) 0.0005(19)
O17 0.034(2) 0.036(2) 0.056(3) 0.003(2) -0.007(2) 0.0024(19)
O16 0.039(2) 0.034(2) 0.033(2) -0.0090(17) 0.0009(19) -0.0020(19)
O15 0.058(3) 0.036(2) 0.033(2) -0.0086(17) -0.002(2) -0.002(2)
O14 0.034(2) 0.049(2) 0.033(2) -0.0019(18) -0.0010(19) 0.002(2)
O13 0.052(3) 0.044(3) 0.053(3) 0.001(2) 0.011(2) -0.012(2)
O12 0.047(3) 0.052(3) 0.047(2) 0.016(2) 0.011(2) 0.009(2)
O11 0.052(3) 0.040(3) 0.062(3) 0.003(2) 0.002(3) -0.014(2)
O10 0.038(2) 0.032(2) 0.0254(18) 0.0001(15) -0.0017(18) -0.0027(18)
O9 0.044(3) 0.035(2) 0.045(2) -0.0018(19) -0.004(2) -0.006(2)
O8 0.048(3) 0.065(3) 0.049(3) -0.018(2) 0.015(3) -0.015(2)
O7 0.039(3) 0.053(3) 0.040(2) 0.005(2) 0.002(2) -0.009(2)
O6 0.042(3) 0.051(3) 0.049(3) -0.019(2) 0.005(2) 0.002(2)
O5 0.122(4) 0.071(3) 0.095(3) -0.001(2) -0.013(3) 0.034(3)
O4 0.035(2) 0.034(2) 0.0286(18) -0.0048(16) 0.0020(18) -0.0027(18)
O3 0.048(3) 0.052(3) 0.049(3) 0.018(2) -0.001(2) -0.012(2)
O2 0.033(2) 0.037(2) 0.0256(18) 0.0002(16) 0.0000(18) -0.0010(17)
O1 0.035(2) 0.034(2) 0.0320(19) 0.0051(17) 0.0028(18) 0.0025(18)
N6 0.046(3) 0.038(3) 0.026(2) 0.004(2) -0.002(2) -0.003(2)
N5 0.041(3) 0.030(3) 0.034(2) 0.006(2) 0.001(2) -0.001(2)
N4 0.041(3) 0.034(3) 0.032(2) -0.001(2) 0.003(2) -0.004(2)
N3 0.035(3) 0.044(3) 0.034(3) -0.003(2) -0.005(2) 0.000(2)
C62 0.056(3) 0.048(2) 0.044(2) 0.005(2) -0.006(2) 0.006(2)
C61 0.049(4) 0.030(3) 0.050(3) 0.000(2) 0.006(3) -0.002(3)
C60 0.054(3) 0.046(3) 0.038(3) 0.003(2) -0.010(3) 0.004(3)
N2 0.048(3) 0.036(3) 0.032(2) 0.003(2) 0.000(2) -0.005(2)
C59 0.060(2) 0.045(2) 0.0410(19) -0.0073(18) 0.001(2) 0.001(2)
C58 0.060(2) 0.043(2) 0.0394(19) 0.0010(18) -0.001(2) 0.002(2)
C57 0.066(3) 0.050(2) 0.045(2) -0.015(2) -0.004(2) -0.004(2)
C56 0.056(4) 0.032(3) 0.052(3) 0.004(2) 0.003(3) 0.000(3)
C55 0.054(2) 0.040(2) 0.035(2) 0.0001(19) -0.002(2) 0.004(2)
C54 0.055(2) 0.0385(19) 0.0376(18) -0.0014(17) -0.0021(18) 0.0030(18)
C53 0.051(3) 0.044(3) 0.040(3) -0.009(2) -0.014(3) -0.003(3)
C52 0.057(2) 0.041(2) 0.0375(18) -0.0026(17) -0.0024(19) -0.0012(19)
N1 0.044(3) 0.044(3) 0.031(2) -0.007(2) -0.003(2) 0.000(3)
C51 0.050(3) 0.043(3) 0.038(3) 0.011(2) -0.009(3) -0.005(3)
C50 0.054(4) 0.044(3) 0.037(3) -0.010(3) -0.012(3) -0.003(3)
C49 0.066(3) 0.050(2) 0.043(2) 0.006(2) -0.006(2) 0.008(2)
C48 0.065(4) 0.035(3) 0.074(4) -0.005(3) -0.005(4) -0.005(3)
C47 0.061(2) 0.053(2) 0.046(2) 0.002(2) -0.009(2) 0.009(2)
C46 0.059(4) 0.070(4) 0.052(3) 0.022(3) -0.019(3) 0.001(4)
C45 0.056(2) 0.042(2) 0.038(2) -0.0074(19) -0.001(2) -0.005(2)
C44 0.062(3) 0.057(2) 0.050(2) -0.014(2) -0.007(2) -0.006(2)
C43 0.042(4) 0.106(6) 0.067(4) -0.024(4) -0.002(4) -0.006(4)
C42 0.066(5) 0.066(4) 0.063(4) -0.031(3) -0.011(4) -0.006(4)
C41 0.096(7) 0.072(5) 0.056(4) 0.019(4) 0.023(5) 0.019(5)
C40 0.071(5) 0.039(4) 0.090(5) 0.006(4) -0.011(4) 0.012(4)
C39 0.070(5) 0.076(5) 0.068(4) 0.039(4) -0.013(4) -0.001(4)
C38 0.053(2) 0.039(2) 0.036(2) 0.000(2) -0.005(2) 0.002(2)
C37 0.061(4) 0.071(4) 0.057(4) -0.022(3) -0.016(4) -0.007(4)
C36 0.058(3) 0.052(2) 0.048(2) -0.011(2) -0.004(2) -0.005(2)
C35 0.054(2) 0.042(2) 0.038(2) -0.006(2) -0.003(2) -0.004(2)
C34 0.102(7) 0.067(5) 0.068(5) -0.032(4) 0.018(5) -0.019(5)
C33 0.199(10) 0.125(8) 0.053(5) 0.024(5) -0.010(7) 0.021(8)
C32 0.047(5) 0.113(6) 0.090(5) 0.009(5) 0.006(5) -0.004(5)
C31 0.150(5) 0.061(3) 0.201(5) 0.019(4) 0.006(5) 0.029(3)
C30 0.209(8) 0.122(6) 0.083(4) 0.030(5) -0.026(6) 0.040(6)
C29 0.215(11) 0.101(7) 0.078(6) -0.008(5) -0.060(7) -0.034(8)
C28 0.039(4) 0.079(5) 0.071(4) 0.020(4) -0.008(4) -0.012(4)
C27 0.217(11) 0.084(6) 0.090(6) -0.008(5) -0.073(7) -0.044(7)
C26 0.107(8) 0.046(5) 0.145(8) 0.004(5) -0.005(7) -0.025(5)
C25 0.085(6) 0.076(5) 0.062(4) 0.032(4) 0.008(5) 0.006(5)
C24 0.065(5) 0.104(6) 0.086(5) 0.003(5) -0.010(5) -0.011(5)
C23 0.140(8) 0.048(4) 0.094(6) -0.003(4) -0.031(6) -0.030(5)
C22 0.111(7) 0.120(7) 0.073(5) 0.046(5) -0.010(6) 0.001(6)
C21 0.170(9) 0.059(5) 0.095(6) 0.011(5) -0.007(7) -0.024(6)
C20 0.150(5) 0.061(3) 0.201(5) 0.019(4) 0.006(5) 0.029(3)
C19 0.128(8) 0.068(6) 0.175(9) 0.015(6) -0.020(8) -0.045(6)
C18 0.208(11) 0.061(5) 0.099(6) -0.017(5) 0.029(8) -0.009(7)
C17 0.149(9) 0.095(6) 0.086(6) -0.022(5) -0.009(6) -0.012(7)
C16 0.209(8) 0.122(6) 0.083(4) 0.030(5) -0.026(6) 0.040(6)
C15 0.045(4) 0.113(6) 0.107(6) -0.042(5) 0.004(5) 0.012(5)
C14 0.131(8) 0.091(6) 0.117(7) 0.027(6) 0.018(7) -0.011(6)
C13 0.151(9) 0.112(7) 0.092(6) 0.029(6) -0.015(7) 0.027(7)
C12 0.040(4) 0.099(6) 0.085(5) -0.023(5) -0.012(4) 0.007(4)
C11 0.118(7) 0.074(5) 0.097(5) 0.026(5) 0.016(6) 0.003(5)
C10 0.134(8) 0.088(6) 0.117(7) -0.040(6) 0.007(7) -0.005(6)
C9 0.146(9) 0.069(5) 0.103(6) -0.005(5) -0.035(7) -0.031(6)
C8 0.193(11) 0.110(7) 0.066(5) -0.032(5) -0.022(7) -0.011(7)
C7 0.226(12) 0.076(6) 0.115(7) -0.004(6) -0.066(8) -0.047(7)
C6 0.122(4) 0.071(3) 0.095(3) -0.001(2) -0.013(3) 0.034(3)
C5 0.190(10) 0.057(5) 0.066(5) -0.024(4) -0.003(6) -0.018(6)
C4 0.135(9) 0.056(5) 0.183(9) 0.011(6) -0.024(8) -0.016(6)
C3 0.122(4) 0.071(3) 0.095(3) -0.001(2) -0.013(3) 0.034(3)
C2 0.122(4) 0.071(3) 0.095(3) -0.001(2) -0.013(3) 0.034(3)
C1 0.150(5) 0.061(3) 0.201(5) 0.019(4) 0.006(5) 0.029(3)

loop_
_atom_type_symbol
_atom_type_description
_atom_type_scat_dispersion_real
_atom_type_scat_dispersion_imag
_atom_type_scat_source
C C 0.0033 0.0016 'International Tables Vol C Tables 4.2.6.8 and 6.1.1.4'
H H 0.0000 0.0000 'International Tables Vol C Tables 4.2.6.8 and 6.1.1.4'
N N 0.0061 0.0033 'International Tables Vol C Tables 4.2.6.8 and 6.1.1.4'
O O 0.0106 0.0060 'International Tables Vol C Tables 4.2.6.8 and 6.1.1.4'
Ti Ti 0.2776 0.4457 'International Tables Vol C Tables 4.2.6.8 and 6.1.1.4'

loop_
_geom_angle_atom_site_label_1
_geom_angle_atom_site_label_2
_geom_angle_atom_site_label_3
_geom_angle
_geom_angle_site_symmetry_1
_geom_angle_site_symmetry_3
_geom_angle_publ_flag
Ti6 Ti9 Ti2 72.31(3) . . ?
O23 Ti9 Ti6 103.09(14) . . ?
O23 Ti9 Ti2 102.68(16) . . ?
O23 Ti9 O21 93.62(19) . . ?
O23 Ti9 O19 175.69(19) . . ?
O23 Ti9 O4 96.82(18) . . ?
O23 Ti9 O2 95.45(19) . . ?
O23 Ti9 N3 84.7(2) . . ?
O23 Ti9 N1 96.09(19) . . ?
O21 Ti9 Ti6 108.70(12) . . ?
O21 Ti9 Ti2 36.39(11) . . ?
O21 Ti9 O19 88.02(17) . . ?
O21 Ti9 O4 72.49(16) . . ?
O21 Ti9 O2 145.24(16) . . ?
O21 Ti9 N3 142.38(18) . . ?
O21 Ti9 N1 74.49(18) . . ?
O19 Ti9 Ti6 80.10(11) . . ?
O19 Ti9 Ti2 80.98(12) . . ?
O19 Ti9 N3 91.56(18) . . ?
O19 Ti9 N1 80.50(17) . . ?
O4 Ti9 Ti6 37.30(11) . . ?
O4 Ti9 Ti2 37.02(11) . . ?
O4 Ti9 O19 87.47(16) . . ?
O4 Ti9 N3 145.09(18) . . ?
O4 Ti9 N1 145.14(19) . . ?
O2 Ti9 Ti6 36.55(11) . . ?
O2 Ti9 Ti2 108.86(12) . . ?
O2 Ti9 O19 85.41(15) . . ?
O2 Ti9 O4 73.15(16) . . ?
O2 Ti9 N3 71.99(17) . . ?
O2 Ti9 N1 137.31(19) . . ?
N3 Ti9 Ti6 108.26(13) . . ?
N3 Ti9 Ti2 172.34(14) . . ?
N1 Ti9 Ti6 160.20(14) . . ?
N1 Ti9 Ti2 108.37(15) . . ?
N1 Ti9 N3 68.4(2) . . ?
Ti6 Ti8 Ti1 72.67(4) . . ?
O18 Ti8 Ti6 108.68(12) . . ?
O18 Ti8 Ti1 36.02(11) . . ?
O18 Ti8 O16 87.98(17) . . ?
O18 Ti8 O10 145.16(17) . . ?
O18 Ti8 O1 72.20(16) . . ?
O18 Ti8 N6 142.02(18) . . ?
O18 Ti8 N2 74.29(19) . . ?
O16 Ti8 Ti6 81.25(12) . . ?
O16 Ti8 Ti1 83.18(12) . . ?
O16 Ti8 O1 88.82(16) . . ?
O16 Ti8 N6 90.84(18) . . ?
O16 Ti8 N2 80.09(17) . . ?
O15 Ti8 Ti6 102.63(14) . . ?
O15 Ti8 Ti1 102.38(16) . . ?
O15 Ti8 O18 95.1(2) . . ?
O15 Ti8 O16 173.9(2) . . ?
O15 Ti8 O10 95.79(19) . . ?
O15 Ti8 O1 97.10(19) . . ?
O15 Ti8 N6 83.5(2) . . ?
O15 Ti8 N2 95.69(19) . . ?
O10 Ti8 Ti6 36.53(11) . . ?
O10 Ti8 Ti1 109.18(12) . . ?
O10 Ti8 O16 84.54(16) . . ?
O10 Ti8 O1 73.67(16) . . ?
O10 Ti8 N6 72.21(17) . . ?
O10 Ti8 N2 136.99(19) . . ?
O1 Ti8 Ti6 37.63(11) . . ?
O1 Ti8 Ti1 36.73(12) . . ?
O1 Ti8 N6 145.75(17) . . ?
O1 Ti8 N2 144.97(19) . . ?
N6 Ti8 Ti6 108.62(13) . . ?
N6 Ti8 Ti1 173.65(14) . . ?
N2 Ti8 Ti6 160.99(14) . . ?
N2 Ti8 Ti1 108.52(15) . . ?
N2 Ti8 N6 68.1(2) . . ?
Ti6 Ti7 Ti2 66.23(3) . . ?
O27 Ti7 Ti6 150.96(17) . . ?
O27 Ti7 Ti2 113.24(17) . . ?
O27 Ti7 O22 90.2(2) . . ?
O27 Ti7 O14 104.2(2) . . ?
O27 Ti7 O10 158.2(2) . . ?
O27 Ti7 O9 86.5(2) . . ?
O22 Ti7 Ti6 110.78(14) . . ?
O22 Ti7 Ti2 134.71(15) . . ?
O22 Ti7 O10 81.47(18) . . ?
O22 Ti7 O9 135.5(2) . . ?
O14 Ti7 Ti6 84.59(15) . . ?
O14 Ti7 Ti2 22.99(14) . . ?
O14 Ti7 O22 116.7(2) . . ?
O14 Ti7 O10 97.53(18) . . ?
O14 Ti7 O9 107.07(19) . . ?
O10 Ti7 Ti6 29.31(11) . . ?
O10 Ti7 Ti2 86.46(11) . . ?
O10 Ti7 O9 85.49(18) . . ?
O9 Ti7 Ti6 64.49(13) . . ?
O9 Ti7 Ti2 86.20(13) . . ?
Ti9 Ti6 Ti7 107.02(4) . . ?
Ti9 Ti6 Ti3 67.70(3) . . ?
Ti8 Ti6 Ti9 129.31(4) . . ?
Ti8 Ti6 Ti7 69.00(3) . . ?
Ti8 Ti6 Ti3 107.48(4) . . ?
Ti3 Ti6 Ti7 170.26(4) . . ?
O10 Ti6 Ti9 112.89(12) . . ?
O10 Ti6 Ti8 40.47(13) . . ?
O10 Ti6 Ti7 31.20(12) . . ?
O10 Ti6 Ti3 141.92(13) . . ?
O10 Ti6 O4 96.51(18) . . ?
O10 Ti6 O2 127.48(18) . . ?
O10 Ti6 O1 82.08(17) . . ?
O10 Ti6 N5 147.97(18) . . ?
O10 Ti6 N4 82.11(18) . . ?
O4 Ti6 Ti9 41.43(12) . . ?
O4 Ti6 Ti8 134.90(13) . . ?
O4 Ti6 Ti7 74.75(12) . . ?
O4 Ti6 Ti3 103.70(12) . . ?
O4 Ti6 N5 98.60(19) . . ?
O4 Ti6 N4 86.72(18) . . ?
O2 Ti6 Ti9 40.10(12) . . ?
O2 Ti6 Ti8 112.28(12) . . ?
O2 Ti6 Ti7 141.15(13) . . ?
O2 Ti6 Ti3 30.67(12) . . ?
O2 Ti6 O4 80.73(17) . . ?
O2 Ti6 O1 93.91(18) . . ?
O2 Ti6 N5 82.93(18) . . ?
O2 Ti6 N4 148.79(18) . . ?
O1 Ti6 Ti9 132.16(13) . . ?
O1 Ti6 Ti8 42.19(12) . . ?
O1 Ti6 Ti7 106.72(13) . . ?
O1 Ti6 Ti3 73.49(13) . . ?
O1 Ti6 O4 172.10(18) . . ?
O1 Ti6 N5 86.41(18) . . ?
O1 Ti6 N4 100.75(19) . . ?
N5 Ti6 Ti9 96.96(14) . . ?
N5 Ti6 Ti8 125.10(14) . . ?
N5 Ti6 Ti7 129.87(15) . . ?
N5 Ti6 Ti3 59.77(15) . . ?
N4 Ti6 Ti9 125.52(14) . . ?
N4 Ti6 Ti8 96.81(13) . . ?
N4 Ti6 Ti7 59.35(15) . . ?
N4 Ti6 Ti3 130.38(15) . . ?
N4 Ti6 N5 70.8(2) . . ?
O28 Ti5 Ti1 101.34(16) . . ?
O28 Ti5 O24 96.0(2) . . ?
O28 Ti5 O18 96.01(19) . . ?
O28 Ti5 O13 98.9(2) . . ?
O28 Ti5 O8 176.7(2) . . ?
O28 Ti5 O3 96.3(2) . . ?
O24 Ti5 Ti1 38.56(13) . . ?
O24 Ti5 O8 81.1(2) . . ?
O18 Ti5 Ti1 36.56(12) . . ?
O18 Ti5 O24 74.80(18) . . ?
O18 Ti5 O8 81.72(18) . . ?
O13 Ti5 Ti1 138.48(17) . . ?
O13 Ti5 O24 103.7(2) . . ?
O13 Ti5 O18 165.1(2) . . ?
O13 Ti5 O8 83.4(2) . . ?
O13 Ti5 O3 96.1(2) . . ?
O8 Ti5 Ti1 75.42(14) . . ?
O3 Ti5 Ti1 116.98(14) . . ?
O3 Ti5 O24 154.69(19) . . ?
O3 Ti5 O18 82.00(19) . . ?
O3 Ti5 O8 85.7(2) . . ?
O30 Ti4 Ti2 102.28(15) . . ?
O30 Ti4 O21 96.38(19) . . ?
O30 Ti4 O20 94.1(2) . . ?
O30 Ti4 O12 174.1(2) . . ?
O30 Ti4 O6 98.1(2) . . ?
O26 Ti4 Ti2 140.32(19) . . ?
O26 Ti4 O30 98.0(2) . . ?
O26 Ti4 O21 165.4(2) . . ?
O26 Ti4 O20 106.3(2) . . ?
O26 Ti4 O12 83.7(2) . . ?
O26 Ti4 O6 93.5(2) . . ?
O21 Ti4 Ti2 36.67(12) . . ?
O21 Ti4 O20 74.92(17) . . ?
O21 Ti4 O12 82.24(17) . . ?
O20 Ti4 Ti2 38.96(12) . . ?
O20 Ti4 O12 79.93(19) . . ?
O12 Ti4 Ti2 73.17(13) . . ?
O6 Ti4 Ti2 116.57(14) . . ?
O6 Ti4 O21 82.06(18) . . ?
O6 Ti4 O20 154.97(19) . . ?
O6 Ti4 O12 87.5(2) . . ?
Ti6 Ti3 Ti1 66.55(3) . . ?
O29 Ti3 Ti6 110.92(14) . . ?
O29 Ti3 Ti1 128.00(15) . . ?
O29 Ti3 O17 141.4(2) . . ?
O29 Ti3 O2 81.55(18) . . ?
O25 Ti3 Ti6 148.75(17) . . ?
O25 Ti3 Ti1 118.72(16) . . ?
O25 Ti3 O29 90.1(2) . . ?
O25 Ti3 O17 85.0(2) . . ?
O25 Ti3 O2 153.2(2) . . ?
O17 Ti3 Ti6 64.03(13) . . ?
O17 Ti3 Ti1 86.86(14) . . ?
O7 Ti3 Ti6 87.49(15) . . ?
O7 Ti3 Ti1 23.37(14) . . ?
O7 Ti3 O29 112.2(2) . . ?
O7 Ti3 O25 106.2(2) . . ?
O7 Ti3 O17 105.9(2) . . ?
O7 Ti3 O2 100.46(19) . . ?
O2 Ti3 Ti6 29.42(11) . . ?
O2 Ti3 Ti1 85.78(11) . . ?
O2 Ti3 O17 85.84(17) . . ?
Ti9 Ti2 Ti7 104.48(4) . . ?
Ti4 Ti2 Ti9 70.54(4) . . ?
Ti4 Ti2 Ti7 135.70(4) . . ?
O21 Ti2 Ti9 37.43(12) . . ?
O21 Ti2 Ti7 137.81(13) . . ?
O21 Ti2 Ti4 37.74(13) . . ?
O21 Ti2 O20 77.65(18) . . ?
O20 Ti2 Ti9 110.78(14) . . ?
O20 Ti2 Ti7 117.85(13) . . ?
O20 Ti2 Ti4 40.66(13) . . ?
O14 Ti2 Ti9 113.65(15) . . ?
O14 Ti2 Ti7 22.36(14) . . ?
O14 Ti2 Ti4 117.40(14) . . ?
O14 Ti2 O21 135.72(18) . . ?
O14 Ti2 O20 95.60(19) . . ?
O14 Ti2 O4 91.19(19) . . ?
O11 Ti2 Ti9 119.23(18) . . ?
O11 Ti2 Ti7 101.79(17) . . ?
O11 Ti2 Ti4 119.33(17) . . ?
O11 Ti2 O21 112.9(2) . . ?
O11 Ti2 O20 103.1(2) . . ?
O11 Ti2 O14 111.3(2) . . ?
O11 Ti2 O4 102.0(2) . . ?
O4 Ti2 Ti9 40.34(11) . . ?
O4 Ti2 Ti7 73.02(12) . . ?
O4 Ti2 Ti4 110.65(12) . . ?
O4 Ti2 O21 76.79(17) . . ?
O4 Ti2 O20 149.48(19) . . ?
Ti8 Ti1 Ti3 104.39(4) . . ?
Ti5 Ti1 Ti8 70.22(4) . . ?
Ti5 Ti1 Ti3 136.30(5) . . ?
O24 Ti1 Ti8 109.41(15) . . ?
O24 Ti1 Ti5 39.88(14) . . ?
O24 Ti1 Ti3 117.81(14) . . ?
O18 Ti1 Ti8 36.57(12) . . ?
O18 Ti1 Ti5 37.48(13) . . ?
O18 Ti1 Ti3 136.61(13) . . ?
O18 Ti1 O24 77.02(19) . . ?
O7 Ti1 Ti8 117.97(16) . . ?
O7 Ti1 Ti5 120.77(14) . . ?
O7 Ti1 Ti3 22.54(14) . . ?
O7 Ti1 O24 95.5(2) . . ?
O7 Ti1 O18 139.4(2) . . ?
O7 Ti1 O1 92.43(19) . . ?
O5 Ti1 Ti8 118.8(3) . . ?
O5 Ti1 Ti5 116.6(3) . . ?
O5 Ti1 Ti3 104.1(2) . . ?
O5 Ti1 O24 103.0(3) . . ?
O5 Ti1 O18 112.0(3) . . ?
O5 Ti1 O7 108.6(3) . . ?
O5 Ti1 O1 104.4(3) . . ?
O1 Ti1 Ti8 40.39(12) . . ?
O1 Ti1 Ti5 110.22(12) . . ?
O1 Ti1 Ti3 71.92(12) . . ?
O1 Ti1 O24 147.26(19) . . ?
O1 Ti1 O18 76.36(17) . . ?
C41 O30 Ti4 134.4(5) . . ?
N3 O29 Ti3 121.3(4) . . ?
C34 O28 Ti5 132.9(5) . . ?
C27 O27 Ti7 153.4(9) . . ?
C31 O26 Ti4 143.1(8) . . ?
C30 O25 Ti3 136.9(8) . . ?
Ti1 O24 Ti5 101.6(2) . . ?
C28 O24 Ti5 131.8(4) . . ?
C28 O24 Ti1 126.7(4) . . ?
C25 O23 Ti9 143.1(6) . . ?
N6 O22 Ti7 122.7(4) . . ?
Ti9 O21 Ti4 131.2(2) . . ?
Ti2 O21 Ti9 106.18(18) . . ?
Ti2 O21 Ti4 105.6(2) . . ?
Ti2 O20 Ti4 100.4(2) . . ?
C12 O20 Ti4 128.5(5) . . ?
C12 O20 Ti2 128.8(5) . . ?
C38 O19 Ti9 133.7(4) . . ?
Ti8 O18 Ti5 132.4(2) . . ?
Ti1 O18 Ti8 107.40(18) . . ?
Ti1 O18 Ti5 106.0(2) . . ?
N5 O17 Ti3 118.1(3) . . ?
C35 O16 Ti8 134.2(4) . . ?
C5 O15 Ti8 162.8(8) . . ?
Ti7 O14 Ti2 134.7(3) . . ?
C26 O13 Ti5 146.3(6) . . ?
C38 O12 Ti4 135.2(4) . . ?
C23 O11 Ti2 163.0(6) . . ?
Ti7 O10 Ti8 128.82(19) . . ?
Ti6 O10 Ti8 103.0(2) . . ?
Ti6 O10 Ti7 119.49(19) . . ?
N4 O9 Ti7 117.5(3) . . ?
C35 O8 Ti5 135.4(4) . . ?
Ti3 O7 Ti1 134.1(3) . . ?
N1 O6 Ti4 121.9(3) . . ?
C6 O5 Ti1 152.4(7) . . ?
Ti6 O4 Ti9 101.27(18) . . ?
Ti6 O4 Ti2 145.7(2) . . ?
Ti2 O4 Ti9 102.64(17) . . ?
N2 O3 Ti5 122.0(4) . . ?
Ti6 O2 Ti9 103.35(19) . . ?
Ti6 O2 Ti3 119.9(2) . . ?
Ti3 O2 Ti9 126.85(19) . . ?
Ti6 O1 Ti8 100.19(19) . . ?
Ti6 O1 Ti1 147.7(2) . . ?
Ti1 O1 Ti8 102.88(17) . . ?
O22 N6 Ti8 121.7(3) . . ?
C60 N6 Ti8 120.1(5) . . ?
C60 N6 O22 115.9(6) . . ?
O17 N5 Ti6 118.1(3) . . ?
C56 N5 Ti6 120.3(5) . . ?
C56 N5 O17 121.5(5) . . ?
O9 N4 Ti6 118.6(3) . . ?
C61 N4 Ti6 121.0(5) . . ?
C61 N4 O9 120.0(5) . . ?
O29 N3 Ti9 121.6(4) . . ?
C53 N3 Ti9 120.5(5) . . ?
C53 N3 O29 116.4(6) . . ?
C55 C62 H62 119.5 . . ?
C47 C62 H62 119.5 . . ?
C47 C62 C55 121.0(7) . . ?
N4 C61 C56 113.1(6) . . ?
N4 C61 C48 122.3(7) . . ?
C56 C61 C48 124.6(6) . . ?
N6 C60 C51 114.6(6) . . ?
N6 C60 C46 121.6(7) . . ?
C51 C60 C46 123.7(6) . . ?
O3 N2 Ti8 122.2(4) . . ?
C51 N2 Ti8 121.6(4) . . ?
C51 N2 O3 116.0(5) . . ?
C57 C59 H59 119.8 . . ?
C52 C59 H59 119.8 . . ?
C52 C59 C57 120.5(7) . . ?
C54 C58 H58 119.4 . . ?
C49 C58 H58 119.4 . . ?
C49 C58 C54 121.2(7) . . ?
C59 C57 H57 120.2 . . ?
C44 C57 C59 119.6(6) . . ?
C44 C57 H57 120.2 . . ?
N5 C56 C61 114.7(6) . . ?
N5 C56 C40 122.6(7) . . ?
C61 C56 C40 122.7(6) . . ?
C62 C55 C38 118.5(7) . . ?
C54 C55 C62 119.8(6) . . ?
C54 C55 C38 121.7(7) . . ?
C58 C54 C52 118.9(6) . . ?
C55 C54 C58 118.2(7) . . ?
C55 C54 C52 122.7(6) . . ?
N3 C53 C50 114.4(6) . . ?
N3 C53 C37 122.0(7) . . ?
C50 C53 C37 123.6(6) . . ?
C59 C52 C54 118.5(7) . . ?
C59 C52 C45 118.8(7) . . ?
C45 C52 C54 122.7(6) . . ?
O6 N1 Ti9 122.6(4) . . ?
C50 N1 Ti9 121.3(5) . . ?
C50 N1 O6 115.8(5) . . ?
C60 C51 C39 124.5(7) . . ?
N2 C51 C60 114.0(5) . . ?
N2 C51 C39 121.5(7) . . ?
C53 C50 C42 123.1(7) . . ?
N1 C50 C53 114.6(6) . . ?
N1 C50 C42 122.3(7) . . ?
C58 C49 H49 119.4 . . ?
C58 C49 C47 121.1(7) . . ?
C47 C49 H49 119.4 . . ?
C61 C48 H48A 109.5 . . ?
C61 C48 H48B 109.5 . . ?
C61 C48 H48C 109.5 . . ?
H48A C48 H48B 109.5 . . ?
H48A C48 H48C 109.5 . . ?
H48B C48 H48C 109.5 . . ?
C62 C47 C49 118.6(7) . . ?
C62 C47 H47 120.7 . . ?
C49 C47 H47 120.7 . . ?
C60 C46 H46A 109.5 . . ?
C60 C46 H46B 109.5 . . ?
C60 C46 H46C 109.5 . . ?
H46A C46 H46B 109.5 . . ?
H46A C46 H46C 109.5 . . ?
H46B C46 H46C 109.5 . . ?
C52 C45 C35 121.5(6) . . ?
C36 C45 C52 119.3(6) . . ?
C36 C45 C35 119.2(7) . . ?
C57 C44 H44 119.7 . . ?
C57 C44 C36 120.6(7) . . ?
C36 C44 H44 119.7 . . ?
H43A C43 H43B 109.5 . . ?
H43A C43 H43C 109.5 . . ?
H43B C43 H43C 109.5 . . ?
C12 C43 H43A 109.5 . . ?
C12 C43 H43B 109.5 . . ?
C12 C43 H43C 109.5 . . ?
C50 C42 H42A 109.5 . . ?
C50 C42 H42B 109.5 . . ?
C50 C42 H42C 109.5 . . ?
H42A C42 H42B 109.5 . . ?
H42A C42 H42C 109.5 . . ?
H42B C42 H42C 109.5 . . ?
O30 C41 H41 108.4 . . ?
O30 C41 C14 109.4(9) . . ?
O30 C41 C13 108.3(9) . . ?
C14 C41 H41 108.4 . . ?
C13 C41 H41 108.4 . . ?
C13 C41 C14 113.8(9) . . ?
C56 C40 H40A 109.5 . . ?
C56 C40 H40B 109.5 . . ?
C56 C40 H40C 109.5 . . ?
H40A C40 H40B 109.5 . . ?
H40A C40 H40C 109.5 . . ?
H40B C40 H40C 109.5 . . ?
C51 C39 H39A 109.5 . . ?
C51 C39 H39B 109.5 . . ?
C51 C39 H39C 109.5 . . ?
H39A C39 H39B 109.5 . . ?
H39A C39 H39C 109.5 . . ?
H39B C39 H39C 109.5 . . ?
O19 C38 C55 117.2(6) . . ?
O12 C38 O19 126.5(6) . . ?
O12 C38 C55 116.2(6) . . ?
C53 C37 H37A 109.5 . . ?
C53 C37 H37B 109.5 . . ?
C53 C37 H37C 109.5 . . ?
H37A C37 H37B 109.5 . . ?
H37A C37 H37C 109.5 . . ?
H37B C37 H37C 109.5 . . ?
C45 C36 C44 121.3(8) . . ?
C45 C36 H36 119.4 . . ?
C44 C36 H36 119.4 . . ?
O16 C35 C45 117.5(6) . . ?
O8 C35 O16 126.1(6) . . ?
O8 C35 C45 116.4(6) . . ?
O28 C34 H34 106.1 . . ?
O28 C34 C17 107.0(8) . . ?
O28 C34 C10 111.8(9) . . ?
C17 C34 H34 106.1 . . ?
C10 C34 H34 106.1 . . ?
C10 C34 C17 119.0(9) . . ?
H33A C33 H33B 109.5 . . ?
H33A C33 H33C 109.5 . . ?
H33B C33 H33C 109.5 . . ?
C30 C33 H33A 109.5 . . ?
C30 C33 H33B 109.5 . . ?
C30 C33 H33C 109.5 . . ?
H32A C32 H32B 109.5 . . ?
H32A C32 H32C 109.5 . . ?
H32B C32 H32C 109.5 . . ?
C28 C32 H32A 109.5 . . ?
C28 C32 H32B 109.5 . . ?
C28 C32 H32C 109.5 . . ?
O26 C31 H31 106.1 . . ?
O26 C31 C20 109.6(12) . . ?
C20 C31 H31 106.1 . . ?
C1 C31 O26 112.0(13) . . ?
C1 C31 H31 106.1 . . ?
C1 C31 C20 116.1(13) . . ?
O25 C30 C33 119.8(10) . . ?
O25 C30 H30 99.4 . . ?
O25 C30 C16 107.3(8) . . ?
C33 C30 H30 99.4 . . ?
C33 C30 C16 124.8(11) . . ?
C16 C30 H30 99.4 . . ?
H29A C29 H29B 109.5 . . ?
H29A C29 H29C 109.5 . . ?
H29B C29 H29C 109.5 . . ?
C27 C29 H29A 109.5 . . ?
C27 C29 H29B 109.5 . . ?
C27 C29 H29C 109.5 . . ?
O24 C28 C32 111.0(7) . . ?
O24 C28 H28 108.2 . . ?
O24 C28 C24 110.0(7) . . ?
C32 C28 H28 108.2 . . ?
C32 C28 C24 111.2(8) . . ?
C24 C28 H28 108.2 . . ?
O27 C27 C29 115.1(10) . . ?
O27 C27 H27 99.8 . . ?
O27 C27 C7 115.4(10) . . ?
C29 C27 H27 99.8 . . ?
C7 C27 C29 121.0(12) . . ?
C7 C27 H27 99.8 . . ?
O13 C26 H26 105.2 . . ?
O13 C26 C19 113.3(10) . . ?
O13 C26 C4 110.6(10) . . ?
C19 C26 H26 105.2 . . ?
C19 C26 C4 116.2(10) . . ?
C4 C26 H26 105.2 . . ?
O23 C25 H25 106.6 . . ?
O23 C25 C22 110.9(9) . . ?
O23 C25 C11 109.8(7) . . ?
C22 C25 H25 106.6 . . ?
C22 C25 C11 115.8(9) . . ?
C11 C25 H25 106.6 . . ?
C28 C24 H24A 109.5 . . ?
C28 C24 H24B 109.5 . . ?
C28 C24 H24C 109.5 . . ?
H24A C24 H24B 109.5 . . ?
H24A C24 H24C 109.5 . . ?
H24B C24 H24C 109.5 . . ?
O11 C23 H23 103.5 . . ?
O11 C23 C21 114.5(8) . . ?
O11 C23 C9 111.8(8) . . ?
C21 C23 H23 103.5 . . ?
C21 C23 C9 117.8(10) . . ?
C9 C23 H23 103.5 . . ?
C25 C22 H22A 109.5 . . ?
C25 C22 H22B 109.5 . . ?
C25 C22 H22C 109.5 . . ?
H22A C22 H22B 109.5 . . ?
H22A C22 H22C 109.5 . . ?
H22B C22 H22C 109.5 . . ?
C23 C21 H21A 109.5 . . ?
C23 C21 H21B 109.5 . . ?
C23 C21 H21C 109.5 . . ?
H21A C21 H21B 109.5 . . ?
H21A C21 H21C 109.5 . . ?
H21B C21 H21C 109.5 . . ?
C31 C20 H20A 109.5 . . ?
C31 C20 H20B 109.5 . . ?
C31 C20 H20C 109.5 . . ?
H20A C20 H20B 109.5 . . ?
H20A C20 H20C 109.5 . . ?
H20B C20 H20C 109.5 . . ?
C26 C19 H19A 109.5 . . ?
C26 C19 H19B 109.5 . . ?
C26 C19 H19C 109.5 . . ?
H19A C19 H19B 109.5 . . ?
H19A C19 H19C 109.5 . . ?
H19B C19 H19C 109.5 . . ?
H18A C18 H18B 109.5 . . ?
H18A C18 H18C 109.5 . . ?
H18B C18 H18C 109.5 . . ?
C5 C18 H18A 109.5 . . ?
C5 C18 H18B 109.5 . . ?
C5 C18 H18C 109.5 . . ?
C34 C17 H17A 109.5 . . ?
C34 C17 H17B 109.5 . . ?
C34 C17 H17C 109.5 . . ?
H17A C17 H17B 109.5 . . ?
H17A C17 H17C 109.5 . . ?
H17B C17 H17C 109.5 . . ?
C30 C16 H16A 109.5 . . ?
C30 C16 H16B 109.5 . . ?
C30 C16 H16C 109.5 . . ?
H16A C16 H16B 109.5 . . ?
H16A C16 H16C 109.5 . . ?
H16B C16 H16C 109.5 . . ?
H15A C15 H15B 109.5 . . ?
H15A C15 H15C 109.5 . . ?
H15B C15 H15C 109.5 . . ?
C12 C15 H15A 109.5 . . ?
C12 C15 H15B 109.5 . . ?
C12 C15 H15C 109.5 . . ?
C41 C14 H14A 109.5 . . ?
C41 C14 H14B 109.5 . . ?
C41 C14 H14C 109.5 . . ?
H14A C14 H14B 109.5 . . ?
H14A C14 H14C 109.5 . . ?
H14B C14 H14C 109.5 . . ?
C41 C13 H13A 109.5 . . ?
C41 C13 H13B 109.5 . . ?
C41 C13 H13C 109.5 . . ?
H13A C13 H13B 109.5 . . ?
H13A C13 H13C 109.5 . . ?
H13B C13 H13C 109.5 . . ?
O20 C12 C43 110.9(7) . . ?
O20 C12 C15 113.0(8) . . ?
O20 C12 H12 105.9 . . ?
C43 C12 H12 105.9 . . ?
C15 C12 C43 114.5(8) . . ?
C15 C12 H12 105.9 . . ?
C25 C11 H11A 109.5 . . ?
C25 C11 H11B 109.5 . . ?
C25 C11 H11C 109.5 . . ?
H11A C11 H11B 109.5 . . ?
H11A C11 H11C 109.5 . . ?
H11B C11 H11C 109.5 . . ?
C34 C10 H10A 109.5 . . ?
C34 C10 H10B 109.5 . . ?
C34 C10 H10C 109.5 . . ?
H10A C10 H10B 109.5 . . ?
H10A C10 H10C 109.5 . . ?
H10B C10 H10C 109.5 . . ?
C23 C9 H9A 109.5 . . ?
C23 C9 H9B 109.5 . . ?
C23 C9 H9C 109.5 . . ?
H9A C9 H9B 109.5 . . ?
H9A C9 H9C 109.5 . . ?
H9B C9 H9C 109.5 . . ?
H8A C8 H8B 109.5 . . ?
H8A C8 H8C 109.5 . . ?
H8B C8 H8C 109.5 . . ?
C5 C8 H8A 109.5 . . ?
C5 C8 H8B 109.5 . . ?
C5 C8 H8C 109.5 . . ?
C27 C7 H7A 109.5 . . ?
C27 C7 H7B 109.5 . . ?
C27 C7 H7C 109.5 . . ?
H7A C7 H7B 109.5 . . ?
H7A C7 H7C 109.5 . . ?
H7B C7 H7C 109.5 . . ?
O5 C6 H6 96.9 . . ?
O5 C6 C3 115.2(9) . . ?
O5 C6 C2 115.8(9) . . ?
C3 C6 H6 96.9 . . ?
C3 C6 C2 124.7(9) . . ?
C2 C6 H6 96.9 . . ?
O15 C5 C18 112.9(8) . . ?
O15 C5 C8 110.8(10) . . ?
O15 C5 H5 103.2 . . ?
C18 C5 C8 121.1(11) . . ?
C18 C5 H5 103.2 . . ?
C8 C5 H5 103.2 . . ?
C26 C4 H4A 109.5 . . ?
C26 C4 H4B 109.5 . . ?
C26 C4 H4C 109.5 . . ?
H4A C4 H4B 109.5 . . ?
H4A C4 H4C 109.5 . . ?
H4B C4 H4C 109.5 . . ?
C6 C3 H3A 109.5 . . ?
C6 C3 H3B 109.5 . . ?
C6 C3 H3C 109.5 . . ?
H3A C3 H3B 109.5 . . ?
H3A C3 H3C 109.5 . . ?
H3B C3 H3C 109.5 . . ?
C6 C2 H2A 109.5 . . ?
C6 C2 H2B 109.5 . . ?
C6 C2 H2C 109.5 . . ?
H2A C2 H2B 109.5 . . ?
H2A C2 H2C 109.5 . . ?
H2B C2 H2C 109.5 . . ?
C31 C1 H1A 109.5 . . ?
C31 C1 H1B 109.5 . . ?
C31 C1 H1C 109.5 . . ?
H1A C1 H1B 109.5 . . ?
H1A C1 H1C 109.5 . . ?
H1B C1 H1C 109.5 . . ?

loop_
_geom_bond_atom_site_label_1
_geom_bond_atom_site_label_2
_geom_bond_distance
_geom_bond_site_symmetry_2
_geom_bond_publ_flag
Ti9 Ti6 3.0659(13) . ?
Ti9 Ti2 3.1181(15) . ?
Ti9 O23 1.784(4) . ?
Ti9 O21 1.973(4) . ?
Ti9 O19 2.071(4) . ?
Ti9 O4 2.069(4) . ?
Ti9 O2 2.030(4) . ?
Ti9 N3 2.248(6) . ?
Ti9 N1 2.240(5) . ?
Ti8 Ti6 3.0487(13) . ?
Ti8 Ti1 3.1295(16) . ?
Ti8 O18 1.954(4) . ?
Ti8 O16 2.062(4) . ?
Ti8 O15 1.776(4) . ?
Ti8 O10 2.031(4) . ?
Ti8 O1 2.080(4) . ?
Ti8 N6 2.262(6) . ?
Ti8 N2 2.250(5) . ?
Ti7 Ti6 3.3115(15) . ?
Ti7 Ti2 3.3670(13) . ?
Ti7 O27 1.797(5) . ?
Ti7 O22 1.949(4) . ?
Ti7 O14 1.801(4) . ?
Ti7 O10 1.971(4) . ?
Ti7 O9 1.992(4) . ?
Ti6 Ti3 3.3112(15) . ?
Ti6 O10 1.862(4) . ?
Ti6 O4 1.894(4) . ?
Ti6 O2 1.876(4) . ?
Ti6 O1 1.891(4) . ?
Ti6 N5 2.149(5) . ?
Ti6 N4 2.145(5) . ?
Ti5 Ti1 3.1133(14) . ?
Ti5 O28 1.808(5) . ?
Ti5 O24 2.038(5) . ?
Ti5 O18 1.970(4) . ?
Ti5 O13 1.813(5) . ?
Ti5 O8 2.189(5) . ?
Ti5 O3 1.955(5) . ?
Ti4 Ti2 3.1068(14) . ?
Ti4 O30 1.816(4) . ?
Ti4 O26 1.812(5) . ?
Ti4 O21 1.974(4) . ?
Ti4 O20 2.058(4) . ?
Ti4 O12 2.173(4) . ?
Ti4 O6 1.956(5) . ?
Ti3 Ti1 3.3615(14) . ?
Ti3 O29 1.937(5) . ?
Ti3 O25 1.798(5) . ?
Ti3 O17 2.010(4) . ?
Ti3 O7 1.794(4) . ?
Ti3 O2 1.949(4) . ?
Ti2 O21 1.926(4) . ?
Ti2 O20 1.986(4) . ?
Ti2 O14 1.848(4) . ?
Ti2 O11 1.767(4) . ?
Ti2 O4 1.924(4) . ?
Ti1 O24 1.981(5) . ?
Ti1 O18 1.929(4) . ?
Ti1 O7 1.857(4) . ?
Ti1 O5 1.753(6) . ?
Ti1 O1 1.920(4) . ?
O30 C41 1.423(9) . ?
O29 N3 1.361(7) . ?
O28 C34 1.424(9) . ?
O27 C27 1.379(10) . ?
O26 C31 1.406(13) . ?
O25 C30 1.392(11) . ?
O24 C28 1.432(9) . ?
O23 C25 1.401(9) . ?
O22 N6 1.342(7) . ?
O20 C12 1.436(9) . ?
O19 C38 1.266(8) . ?
O17 N5 1.350(7) . ?
O16 C35 1.267(8) . ?
O15 C5 1.367(9) . ?
O13 C26 1.383(11) . ?
O12 C38 1.259(8) . ?
O11 C23 1.399(9) . ?
O9 N4 1.361(7) . ?
O8 C35 1.254(9) . ?
O6 N1 1.348(7) . ?
O5 C6 1.385(11) . ?
O3 N2 1.348(7) . ?
N6 C60 1.299(8) . ?
N5 C56 1.290(8) . ?
N4 C61 1.300(8) . ?
N3 C53 1.309(8) . ?
C62 H62 0.9300 . ?
C62 C55 1.404(10) . ?
C62 C47 1.385(9) . ?
C61 C56 1.437(11) . ?
C61 C48 1.495(9) . ?
C60 C51 1.451(10) . ?
C60 C46 1.505(10) . ?
N2 C51 1.294(9) . ?
C59 H59 0.9300 . ?
C59 C57 1.401(11) . ?
C59 C52 1.391(9) . ?
C58 H58 0.9300 . ?
C58 C54 1.411(9) . ?
C58 C49 1.359(10) . ?
C57 H57 0.9300 . ?
C57 C44 1.343(11) . ?
C56 C40 1.514(10) . ?
C55 C54 1.390(10) . ?
C55 C38 1.497(9) . ?
C54 C52 1.492(10) . ?
C53 C50 1.433(11) . ?
C53 C37 1.492(10) . ?
C52 C45 1.397(10) . ?
N1 C50 1.300(9) . ?
C51 C39 1.494(9) . ?
C50 C42 1.496(9) . ?
C49 H49 0.9300 . ?
C49 C47 1.390(11) . ?
C48 H48A 0.9600 . ?
C48 H48B 0.9600 . ?
C48 H48C 0.9600 . ?
C47 H47 0.9300 . ?
C46 H46A 0.9600 . ?
C46 H46B 0.9600 . ?
C46 H46C 0.9600 . ?
C45 C36 1.369(10) . ?
C45 C35 1.502(9) . ?
C44 H44 0.9300 . ?
C44 C36 1.380(10) . ?
C43 H43A 0.9600 . ?
C43 H43B 0.9600 . ?
C43 H43C 0.9600 . ?
C43 C12 1.495(12) . ?
C42 H42A 0.9600 . ?
C42 H42B 0.9600 . ?
C42 H42C 0.9600 . ?
C41 H41 0.9800 . ?
C41 C14 1.492(16) . ?
C41 C13 1.462(14) . ?
C40 H40A 0.9600 . ?
C40 H40B 0.9600 . ?
C40 H40C 0.9600 . ?
C39 H39A 0.9600 . ?
C39 H39B 0.9600 . ?
C39 H39C 0.9600 . ?
C37 H37A 0.9600 . ?
C37 H37B 0.9600 . ?
C37 H37C 0.9600 . ?
C36 H36 0.9300 . ?
C34 H34 0.9800 . ?
C34 C17 1.501(15) . ?
C34 C10 1.441(15) . ?
C33 H33A 0.9600 . ?
C33 H33B 0.9600 . ?
C33 H33C 0.9600 . ?
C33 C30 1.415(10) . ?
C32 H32A 0.9600 . ?
C32 H32B 0.9600 . ?
C32 H32C 0.9600 . ?
C32 C28 1.506(12) . ?
C31 H31 0.9800 . ?
C31 C20 1.48(2) . ?
C31 C1 1.394(18) . ?
C30 H30 0.9800 . ?
C30 C16 1.650(11) . ?
C29 H29A 0.9600 . ?
C29 H29B 0.9600 . ?
C29 H29C 0.9600 . ?
C29 C27 1.444(15) . ?
C28 H28 0.9800 . ?
C28 C24 1.525(13) . ?
C27 H27 0.9800 . ?
C27 C7 1.386(15) . ?
C26 H26 0.9800 . ?
C26 C19 1.445(15) . ?
C26 C4 1.460(16) . ?
C25 H25 0.9800 . ?
C25 C22 1.465(13) . ?
C25 C11 1.480(14) . ?
C24 H24A 0.9600 . ?
C24 H24B 0.9600 . ?
C24 H24C 0.9600 . ?
C23 H23 0.9800 . ?
C23 C21 1.405(14) . ?
C23 C9 1.483(14) . ?
C22 H22A 0.9600 . ?
C22 H22B 0.9600 . ?
C22 H22C 0.9600 . ?
C21 H21A 0.9600 . ?
C21 H21B 0.9600 . ?
C21 H21C 0.9600 . ?
C20 H20A 0.9600 . ?
C20 H20B 0.9600 . ?
C20 H20C 0.9600 . ?
C19 H19A 0.9600 . ?
C19 H19B 0.9600 . ?
C19 H19C 0.9600 . ?
C18 H18A 0.9600 . ?
C18 H18B 0.9600 . ?
C18 H18C 0.9600 . ?
C18 C5 1.440(14) . ?
C17 H17A 0.9600 . ?
C17 H17B 0.9600 . ?
C17 H17C 0.9600 . ?
C16 H16A 0.9600 . ?
C16 H16B 0.9600 . ?
C16 H16C 0.9600 . ?
C15 H15A 0.9600 . ?
C15 H15B 0.9600 . ?
C15 H15C 0.9600 . ?
C15 C12 1.449(12) . ?
C14 H14A 0.9600 . ?
C14 H14B 0.9600 . ?
C14 H14C 0.9600 . ?
C13 H13A 0.9600 . ?
C13 H13B 0.9600 . ?
C13 H13C 0.9600 . ?
C12 H12 0.9800 . ?
C11 H11A 0.9600 . ?
C11 H11B 0.9600 . ?
C11 H11C 0.9600 . ?
C10 H10A 0.9600 . ?
C10 H10B 0.9600 . ?
C10 H10C 0.9600 . ?
C9 H9A 0.9600 . ?
C9 H9B 0.9600 . ?
C9 H9C 0.9600 . ?
C8 H8A 0.9600 . ?
C8 H8B 0.9600 . ?
C8 H8C 0.9600 . ?
C8 C5 1.482(15) . ?
C7 H7A 0.9600 . ?
C7 H7B 0.9600 . ?
C7 H7C 0.9600 . ?
C6 H6 0.9800 . ?
C6 C3 1.408(14) . ?
C6 C2 1.422(10) . ?
C5 H5 0.9800 . ?
C4 H4A 0.9600 . ?
C4 H4B 0.9600 . ?
C4 H4C 0.9600 . ?
C3 H3A 0.9600 . ?
C3 H3B 0.9600 . ?
C3 H3C 0.9600 . ?
C2 H2A 0.9600 . ?
C2 H2B 0.9600 . ?
C2 H2C 0.9600 . ?
C1 H1A 0.9600 . ?
C1 H1B 0.9600 . ?
C1 H1C 0.9600 . ?
